data_4114210
loop_
_publ_author_name
'Thomas P. Clark'
'Clark R. Landis'

_publ_section_title
;
 Resolved Chiral 3,4-Diazaphospholanes and Their Application to Catalytic
 Asymmetric Allylic Alkylation
;
_journal_name_full 'Journal of the American Chemical Society'
_journal_page_first 11792
_journal_page_last 11793
_journal_paper_doi 10.1021/ja036359f
_journal_volume 125
_journal_year 2003
_chemical_formula_sum 'C30 H21 N2 O6 P'
_chemical_formula_weight 536.46
_chemical_name_systematic
; 
 ? 
;
_space_group_IT_number 19
_symmetry_cell_setting orthorhombic
_symmetry_space_group_name_Hall 'P 2ac 2ab'
_symmetry_space_group_name_H-M 'P 21 21 21'
_atom_sites_solution_hydrogens geom
_atom_sites_solution_primary direct
_atom_sites_solution_secondary difmap
_audit_creation_method SHELXL-97
_cell_angle_alpha 90.00
_cell_angle_beta 90.00
_cell_angle_gamma 90.00
_cell_formula_units_Z 4
_cell_length_a 10.9857(16)
_cell_length_b 14.119(2)
_cell_length_c 16.374(2)
_cell_measurement_temperature 100(2)
_cell_volume 2539.7(6)
_computing_cell_refinement 'Bruker SMART'
_computing_data_collection 'Bruker SMART'
_computing_data_reduction 'Bruker SAINT'
_computing_molecular_graphics 'Bruker SHELXTL'
_computing_publication_material 'Bruker SHELXTL'
_computing_structure_refinement 'SHELXL-97 (Sheldrick, 1997)'
_computing_structure_solution 'SHELXS-97 (Sheldrick, 1990)'
_diffrn_ambient_temperature 100(2)
_diffrn_measured_fraction_theta_full 0.997
_diffrn_measured_fraction_theta_max 0.997
_diffrn_measurement_device_type 'CCD area detector'
_diffrn_measurement_method 'phi and omega scans'
_diffrn_radiation_monochromator graphite
_diffrn_radiation_source 'fine-focus sealed tube'
_diffrn_radiation_type MoK\a
_diffrn_radiation_wavelength 0.71073
_diffrn_reflns_av_R_equivalents 0.0410
_diffrn_reflns_av_sigmaI/netI 0.0346
_diffrn_reflns_limit_h_max 13
_diffrn_reflns_limit_h_min -13
_diffrn_reflns_limit_k_max 17
_diffrn_reflns_limit_k_min -17
_diffrn_reflns_limit_l_max 20
_diffrn_reflns_limit_l_min -20
_diffrn_reflns_number 20514
_diffrn_reflns_theta_full 26.53
_diffrn_reflns_theta_max 26.53
_diffrn_reflns_theta_min 2.23
_exptl_absorpt_coefficient_mu 0.158
_exptl_absorpt_correction_T_max 0.9512
_exptl_absorpt_correction_T_min 0.9352
_exptl_absorpt_correction_type none
_exptl_crystal_density_diffrn 1.403
_exptl_crystal_density_meas 0
_exptl_crystal_F_000 1112
_exptl_crystal_size_max 0.43
_exptl_crystal_size_mid 0.32
_exptl_crystal_size_min 0.32
_refine_diff_density_max 0.423
_refine_diff_density_min -0.183
_refine_diff_density_rms 0.049
_refine_ls_abs_structure_details 'Flack H D (1983), Acta Cryst. A39, 876-881'
_refine_ls_abs_structure_Flack -0.03(8)
_refine_ls_extinction_method none
_refine_ls_goodness_of_fit_ref 1.047
_refine_ls_hydrogen_treatment mixed
_refine_ls_matrix_type full
_refine_ls_number_parameters 354
_refine_ls_number_reflns 5242
_refine_ls_number_restraints 0
_refine_ls_restrained_S_all 1.047
_refine_ls_R_factor_all 0.0362
_refine_ls_R_factor_gt 0.0340
_refine_ls_shift/su_max 0.001
_refine_ls_shift/su_mean 0.000
_refine_ls_structure_factor_coef Fsqd
_refine_ls_weighting_details 'calc w=1/[\s^2^(Fo^2^)+(0.0495P)^2^+0.4994P] where P=(Fo^2^+2Fc^2^)/3'
_refine_ls_weighting_scheme calc
_refine_ls_wR_factor_gt 0.0840
_refine_ls_wR_factor_ref 0.0853
_reflns_number_gt 4999
_reflns_number_total 5242
_reflns_threshold_expression >2sigma(I)
_cod_data_source_file ja036359fsi20030527_115616.cif
_cod_data_source_block lan11
_cod_database_code 4114210

loop_
_symmetry_equiv_pos_as_xyz
'x, y, z'
'-x+1/2, -y, z+1/2'
'-x, y+1/2, -z+1/2'
'x+1/2, -y+1/2, -z'

loop_
_atom_site_label
_atom_site_type_symbol
_atom_site_fract_x
_atom_site_fract_y
_atom_site_fract_z
_atom_site_U_iso_or_equiv
_atom_site_adp_type
_atom_site_occupancy
_atom_site_symmetry_multiplicity
_atom_site_calc_flag
_atom_site_refinement_flags
P1 P 0.50161(4) 0.29047(3) 0.80843(2) 0.01484(10) Uani 1 1 d .
O1 O 0.64757(13) 0.59339(9) 0.93786(8) 0.0246(3) Uani 1 1 d .
H1 H 0.7003 0.6161 0.9063 0.037 Uiso 1 1 calc R
O2 O 0.61807(12) 0.49506(9) 0.83303(8) 0.0255(3) Uani 1 1 d .
O3 O 0.17922(11) 0.50295(9) 0.83968(8) 0.0209(3) Uani 1 1 d .
O4 O 0.18590(12) 0.18230(9) 0.66368(8) 0.0241(3) Uani 1 1 d .
O5 O 0.58959(11) 0.13726(9) 0.70016(8) 0.0215(3) Uani 1 1 d .
O6 O 0.70906(12) 0.14803(9) 0.59016(8) 0.0226(3) Uani 1 1 d .
H6 H 0.7400 0.0989 0.6104 0.034 Uiso 1 1 calc R
N1 N 0.27719(12) 0.37207(10) 0.79365(8) 0.0149(3) Uani 1 1 d .
N2 N 0.27861(12) 0.29143(10) 0.74225(8) 0.0144(3) Uani 1 1 d .
C1 C 0.58964(16) 0.52202(12) 0.90041(11) 0.0184(4) Uani 1 1 d .
C2 C 0.48832(16) 0.48096(12) 0.95068(10) 0.0179(3) Uani 1 1 d .
C3 C 0.48596(17) 0.49986(13) 1.03485(11) 0.0230(4) Uani 1 1 d .
H3 H 0.5456 0.5406 1.0580 0.028 Uiso 1 1 calc R
C4 C 0.39797(18) 0.45999(14) 1.08456(12) 0.0259(4) Uani 1 1 d .
H4 H 0.3990 0.4715 1.1417 0.031 Uiso 1 1 calc R
C5 C 0.30799(18) 0.40305(13) 1.05049(11) 0.0224(4) Uani 1 1 d .
H5 H 0.2467 0.3761 1.0842 0.027 Uiso 1 1 calc R
C6 C 0.30809(16) 0.38587(12) 0.96723(11) 0.0186(3) Uani 1 1 d .
H6A H 0.2456 0.3476 0.9444 0.022 Uiso 1 1 calc R
C7 C 0.39757(15) 0.42332(12) 0.91588(10) 0.0160(3) Uani 1 1 d .
C8 C 0.39939(15) 0.39682(12) 0.82629(10) 0.0153(3) Uani 1 1 d .
H8 H 0.4321 0.4516 0.7944 0.018 Uiso 1 1 calc R
C9 C 0.17731(15) 0.42829(12) 0.80042(10) 0.0157(3) Uani 1 1 d .
C10 C 0.06489(15) 0.39234(12) 0.76252(10) 0.0160(3) Uani 1 1 d .
C11 C -0.04143(16) 0.44605(13) 0.76950(11) 0.0193(4) Uani 1 1 d .
H11 H -0.0403 0.5045 0.7982 0.023 Uiso 1 1 calc R
C12 C -0.14782(17) 0.41413(15) 0.73473(12) 0.0276(4) Uani 1 1 d .
H12 H -0.2204 0.4502 0.7398 0.033 Uiso 1 1 calc R
C13 C -0.14875(18) 0.32864(16) 0.69209(14) 0.0346(5) Uani 1 1 d .
H13 H -0.2223 0.3070 0.6680 0.042 Uiso 1 1 calc R
C14 C -0.04418(17) 0.27489(15) 0.68433(13) 0.0311(5) Uani 1 1 d .
H14 H -0.0459 0.2168 0.6550 0.037 Uiso 1 1 calc R
C15 C 0.06397(16) 0.30650(13) 0.71988(11) 0.0197(4) Uani 1 1 d .
C16 C 0.17780(16) 0.25408(13) 0.70670(10) 0.0184(4) Uani 1 1 d .
C17 C 0.40108(14) 0.25665(12) 0.72222(10) 0.0150(3) Uani 1 1 d .
H17 H 0.3990 0.1861 0.7175 0.018 Uiso 1 1 calc R
C18 C 0.44827(15) 0.29870(12) 0.64246(10) 0.0159(3) Uani 1 1 d .
C19 C 0.39141(17) 0.37749(13) 0.60784(11) 0.0202(4) Uani 1 1 d .
H19 H 0.3226 0.4044 0.6342 0.024 Uiso 1 1 calc R
C20 C 0.43371(18) 0.41719(13) 0.53559(11) 0.0231(4) Uani 1 1 d .
H20 H 0.3942 0.4712 0.5133 0.028 Uiso 1 1 calc R
C21 C 0.53276(16) 0.37865(13) 0.49604(11) 0.0223(4) Uani 1 1 d .
H21 H 0.5610 0.4056 0.4464 0.027 Uiso 1 1 calc R
C22 C 0.59115(16) 0.30024(13) 0.52918(11) 0.0195(4) Uani 1 1 d .
H22 H 0.6591 0.2735 0.5017 0.023 Uiso 1 1 calc R
C23 C 0.55096(16) 0.26034(12) 0.60257(10) 0.0163(3) Uani 1 1 d .
C24 C 0.61629(15) 0.17625(12) 0.63631(11) 0.0173(3) Uani 1 1 d .
C25 C 0.44517(16) 0.21157(13) 0.88917(10) 0.0180(3) Uani 1 1 d .
C26 C 0.50290(18) 0.22190(13) 0.96514(10) 0.0221(4) Uani 1 1 d .
H26 H 0.5715 0.2625 0.9700 0.026 Uiso 1 1 calc R
C27 C 0.46074(19) 0.17343(14) 1.03335(12) 0.0277(4) Uani 1 1 d .
H27 H 0.4995 0.1821 1.0847 0.033 Uiso 1 1 calc R
C28 C 0.3627(2) 0.11262(15) 1.02679(13) 0.0324(5) Uani 1 1 d .
H28 H 0.3319 0.0812 1.0738 0.039 Uiso 1 1 calc R
C29 C 0.3099(2) 0.09793(15) 0.95135(13) 0.0318(5) Uani 1 1 d .
H29 H 0.2455 0.0534 0.9461 0.038 Uiso 1 1 calc R
C30 C 0.34965(18) 0.14733(13) 0.88309(12) 0.0240(4) Uani 1 1 d .
H30 H 0.3113 0.1372 0.8318 0.029 Uiso 1 1 calc R

loop_
_atom_site_aniso_label
_atom_site_aniso_U_11
_atom_site_aniso_U_22
_atom_site_aniso_U_33
_atom_site_aniso_U_23
_atom_site_aniso_U_13
_atom_site_aniso_U_12
P1 0.0133(2) 0.0161(2) 0.01509(19) -0.00045(15) -0.00072(17) -0.00003(18)
O1 0.0260(7) 0.0203(7) 0.0275(7) 0.0010(5) -0.0045(5) -0.0095(5)
O2 0.0204(6) 0.0258(7) 0.0304(7) -0.0058(6) 0.0041(6) -0.0050(5)
O3 0.0185(6) 0.0166(6) 0.0276(7) -0.0039(5) -0.0010(5) 0.0000(5)
O4 0.0204(6) 0.0234(7) 0.0285(7) -0.0112(5) -0.0038(5) 0.0011(5)
O5 0.0211(6) 0.0203(6) 0.0232(6) 0.0037(5) 0.0026(5) 0.0027(5)
O6 0.0220(7) 0.0186(6) 0.0274(7) 0.0038(5) 0.0052(6) 0.0061(5)
N1 0.0145(7) 0.0156(7) 0.0148(7) -0.0023(5) -0.0015(5) -0.0005(6)
N2 0.0130(7) 0.0151(7) 0.0152(6) -0.0030(6) -0.0005(5) -0.0008(6)
C1 0.0148(8) 0.0148(8) 0.0258(9) 0.0006(7) -0.0056(7) 0.0009(7)
C2 0.0185(8) 0.0144(8) 0.0208(8) -0.0008(6) -0.0020(7) 0.0017(7)
C3 0.0213(9) 0.0219(9) 0.0259(9) -0.0068(7) -0.0066(8) 0.0011(8)
C4 0.0282(10) 0.0323(10) 0.0171(9) -0.0089(8) -0.0024(8) 0.0050(8)
C5 0.0213(9) 0.0251(9) 0.0207(9) 0.0000(7) 0.0029(7) 0.0031(8)
C6 0.0167(8) 0.0179(8) 0.0212(8) -0.0018(7) -0.0013(7) 0.0006(7)
C7 0.0161(8) 0.0130(7) 0.0189(8) -0.0009(7) -0.0011(7) 0.0021(6)
C8 0.0124(8) 0.0142(8) 0.0193(8) 0.0000(6) -0.0003(6) -0.0006(6)
C9 0.0152(8) 0.0160(8) 0.0158(8) 0.0030(7) 0.0012(6) -0.0003(6)
C10 0.0163(8) 0.0205(8) 0.0111(8) 0.0021(6) 0.0017(6) -0.0007(7)
C11 0.0177(8) 0.0243(9) 0.0159(8) 0.0007(7) 0.0021(6) 0.0014(7)
C12 0.0160(9) 0.0365(11) 0.0304(10) -0.0050(9) 0.0026(8) 0.0060(8)
C13 0.0163(9) 0.0421(12) 0.0454(12) -0.0145(10) -0.0065(9) -0.0025(8)
C14 0.0203(9) 0.0328(11) 0.0401(12) -0.0154(9) -0.0025(8) -0.0003(8)
C15 0.0159(8) 0.0236(9) 0.0198(8) -0.0026(7) -0.0002(6) -0.0002(7)
C16 0.0165(8) 0.0201(8) 0.0185(8) 0.0002(7) -0.0002(7) -0.0008(7)
C17 0.0127(8) 0.0165(8) 0.0157(8) -0.0013(6) -0.0007(6) 0.0010(6)
C18 0.0142(8) 0.0174(8) 0.0160(8) -0.0023(7) -0.0023(6) -0.0017(7)
C19 0.0195(9) 0.0218(8) 0.0193(8) -0.0003(7) 0.0011(7) 0.0049(7)
C20 0.0258(10) 0.0227(9) 0.0207(9) 0.0041(7) -0.0008(8) 0.0063(8)
C21 0.0240(9) 0.0245(9) 0.0183(8) 0.0040(7) 0.0041(7) 0.0015(7)
C22 0.0191(8) 0.0182(8) 0.0213(9) -0.0017(7) 0.0036(7) 0.0020(7)
C23 0.0164(8) 0.0160(8) 0.0164(8) -0.0021(6) -0.0006(6) 0.0000(7)
C24 0.0149(8) 0.0159(8) 0.0210(8) -0.0025(7) 0.0000(7) -0.0015(7)
C25 0.0189(8) 0.0182(8) 0.0170(8) 0.0006(7) 0.0017(6) 0.0042(7)
C26 0.0232(9) 0.0220(8) 0.0211(8) 0.0010(7) -0.0032(8) 0.0040(8)
C27 0.0354(11) 0.0300(10) 0.0176(9) 0.0023(8) -0.0053(8) 0.0081(8)
C28 0.0363(11) 0.0335(11) 0.0273(10) 0.0119(9) 0.0072(9) 0.0042(10)
C29 0.0304(11) 0.0321(11) 0.0330(11) 0.0110(9) 0.0009(9) -0.0066(9)
C30 0.0259(10) 0.0246(10) 0.0216(9) 0.0035(7) -0.0015(7) -0.0014(8)

loop_
_atom_type_symbol
_atom_type_description
_atom_type_scat_dispersion_real
_atom_type_scat_dispersion_imag
_atom_type_scat_source
C C 0.0033 0.0016 'International Tables Vol C Tables 4.2.6.8 and 6.1.1.4'
H H 0.0000 0.0000 'International Tables Vol C Tables 4.2.6.8 and 6.1.1.4'
N N 0.0061 0.0033 'International Tables Vol C Tables 4.2.6.8 and 6.1.1.4'
O O 0.0106 0.0060 'International Tables Vol C Tables 4.2.6.8 and 6.1.1.4'
P P 0.1023 0.0942 'International Tables Vol C Tables 4.2.6.8 and 6.1.1.4'

loop_
_geom_angle_atom_site_label_1
_geom_angle_atom_site_label_2
_geom_angle_atom_site_label_3
_geom_angle
C25 P1 C17 100.99(8)
C25 P1 C8 99.74(8)
C17 P1 C8 88.20(7)
C9 N1 N2 121.80(13)
C9 N1 C8 124.24(14)
N2 N1 C8 113.13(12)
C16 N2 N1 123.93(14)
C16 N2 C17 121.43(14)
N1 N2 C17 114.30(12)
O2 C1 O1 122.13(17)
O2 C1 C2 124.81(16)
O1 C1 C2 113.06(15)
C3 C2 C7 119.62(17)
C3 C2 C1 118.59(16)
C7 C2 C1 121.78(15)
C4 C3 C2 120.88(18)
C3 C4 C5 119.71(17)
C6 C5 C4 119.71(18)
C5 C6 C7 121.78(17)
C6 C7 C2 118.25(15)
C6 C7 C8 119.92(15)
C2 C7 C8 121.72(15)
N1 C8 C7 113.24(14)
N1 C8 P1 107.03(11)
C7 C8 P1 110.65(11)
O3 C9 N1 121.83(15)
O3 C9 C10 121.87(15)
N1 C9 C10 116.21(14)
C11 C10 C15 120.33(16)
C11 C10 C9 118.66(15)
C15 C10 C9 121.01(15)
C12 C11 C10 119.90(17)
C11 C12 C13 119.79(18)
C14 C13 C12 121.00(19)
C13 C14 C15 119.56(18)
C14 C15 C10 119.42(16)
C14 C15 C16 120.13(16)
C10 C15 C16 120.25(15)
O4 C16 N2 120.23(16)
O4 C16 C15 123.88(16)
N2 C16 C15 115.83(15)
N2 C17 C18 111.85(13)
N2 C17 P1 106.82(11)
C18 C17 P1 110.43(11)
C19 C18 C23 118.39(16)
C19 C18 C17 120.38(15)
C23 C18 C17 121.23(15)
C20 C19 C18 121.17(17)
C21 C20 C19 120.33(17)
C20 C21 C22 119.69(17)
C21 C22 C23 120.70(16)
C22 C23 C18 119.69(16)
C22 C23 C24 119.10(15)
C18 C23 C24 121.19(16)
O5 C24 O6 122.49(16)
O5 C24 C23 124.16(16)
O6 C24 C23 113.35(15)
C30 C25 C26 118.17(16)
C30 C25 P1 126.79(13)
C26 C25 P1 114.98(14)
C27 C26 C25 120.70(18)
C28 C27 C26 120.24(18)
C29 C28 C27 119.37(19)
C28 C29 C30 120.87(19)
C29 C30 C25 120.50(18)

loop_
_geom_bond_atom_site_label_1
_geom_bond_atom_site_label_2
_geom_bond_distance
P1 C25 1.8367(18)
P1 C17 1.8549(17)
P1 C8 1.8978(17)
O1 C1 1.340(2)
O2 C1 1.208(2)
O3 C9 1.235(2)
O4 C16 1.237(2)
O5 C24 1.217(2)
O6 C24 1.330(2)
N1 C9 1.359(2)
N1 N2 1.4160(19)
N1 C8 1.487(2)
N2 C16 1.358(2)
N2 C17 1.469(2)
C1 C2 1.501(3)
C2 C3 1.404(2)
C2 C7 1.407(2)
C3 C4 1.383(3)
C4 C5 1.391(3)
C5 C6 1.385(3)
C6 C7 1.397(2)
C7 C8 1.514(2)
C9 C10 1.472(2)
C10 C11 1.397(2)
C10 C15 1.399(3)
C11 C12 1.376(3)
C12 C13 1.395(3)
C13 C14 1.383(3)
C14 C15 1.396(3)
C15 C16 1.469(2)
C17 C18 1.525(2)
C18 C19 1.396(2)
C18 C23 1.412(2)
C19 C20 1.389(3)
C20 C21 1.378(3)
C21 C22 1.390(3)
C22 C23 1.399(2)
C23 C24 1.493(2)
C25 C30 1.391(3)
C25 C26 1.404(2)
C26 C27 1.389(3)
C27 C28 1.381(3)
C28 C29 1.380(3)
C29 C30 1.388(3)

loop_
_geom_hbond_atom_site_label_D
_geom_hbond_atom_site_label_H
_geom_hbond_atom_site_label_A
_geom_hbond_distance_DH
_geom_hbond_distance_HA
_geom_hbond_distance_DA
_geom_hbond_angle_DHA
_geom_hbond_site_symmetry_A
O1 H1 O4 0.84 1.94 2.7726(19) 173.6 3_656
O6 H6 O3 0.84 1.81 2.6498(17) 172.7 3_646

loop_
_geom_torsion_atom_site_label_1
_geom_torsion_atom_site_label_2
_geom_torsion_atom_site_label_3
_geom_torsion_atom_site_label_4
_geom_torsion
C9 N1 N2 C16 -11.5(2)
C8 N1 N2 C16 178.54(15)
C9 N1 N2 C17 161.85(15)
C8 N1 N2 C17 -8.14(18)
O2 C1 C2 C3 162.58(17)
O1 C1 C2 C3 -17.5(2)
O2 C1 C2 C7 -16.5(3)
O1 C1 C2 C7 163.51(15)
C7 C2 C3 C4 2.2(3)
C1 C2 C3 C4 -176.84(16)
C2 C3 C4 C5 -2.3(3)
C3 C4 C5 C6 0.8(3)
C4 C5 C6 C7 0.8(3)
C5 C6 C7 C2 -0.9(3)
C5 C6 C7 C8 175.52(16)
C3 C2 C7 C6 -0.6(2)
C1 C2 C7 C6 178.40(15)
C3 C2 C7 C8 -176.95(16)
C1 C2 C7 C8 2.1(2)
C9 N1 C8 C7 53.1(2)
N2 N1 C8 C7 -137.18(14)
C9 N1 C8 P1 175.32(13)
N2 N1 C8 P1 -14.98(15)
C6 C7 C8 N1 27.8(2)
C2 C7 C8 N1 -155.95(15)
C6 C7 C8 P1 -92.38(16)
C2 C7 C8 P1 83.89(17)
C25 P1 C8 N1 -75.36(12)
C17 P1 C8 N1 25.49(11)
C25 P1 C8 C7 48.45(13)
C17 P1 C8 C7 149.30(12)
N2 N1 C9 O3 -173.71(15)
C8 N1 C9 O3 -4.9(3)
N2 N1 C9 C10 9.9(2)
C8 N1 C9 C10 178.70(14)
O3 C9 C10 C11 1.9(2)
N1 C9 C10 C11 178.31(15)
O3 C9 C10 C15 -178.51(16)
N1 C9 C10 C15 -2.1(2)
C15 C10 C11 C12 0.4(3)
C9 C10 C11 C12 -179.95(16)
C10 C11 C12 C13 -0.5(3)
C11 C12 C13 C14 0.2(3)
C12 C13 C14 C15 0.2(3)
C13 C14 C15 C10 -0.3(3)
C13 C14 C15 C16 -175.16(19)
C11 C10 C15 C14 0.0(3)
C9 C10 C15 C14 -179.63(17)
C11 C10 C15 C16 174.86(16)
C9 C10 C15 C16 -4.8(3)
N1 N2 C16 O4 -178.64(15)
C17 N2 C16 O4 8.5(2)
N1 N2 C16 C15 4.0(2)
C17 N2 C16 C15 -168.81(15)
C14 C15 C16 O4 1.4(3)
C10 C15 C16 O4 -173.44(17)
C14 C15 C16 N2 178.60(18)
C10 C15 C16 N2 3.8(2)
C16 N2 C17 C18 80.35(19)
N1 N2 C17 C18 -93.16(16)
C16 N2 C17 P1 -158.71(13)
N1 N2 C17 P1 27.78(16)
C25 P1 C17 N2 69.94(12)
C8 P1 C17 N2 -29.64(12)
C25 P1 C17 C18 -168.22(11)
C8 P1 C17 C18 92.21(12)
N2 C17 C18 C19 14.9(2)
P1 C17 C18 C19 -103.87(16)
N2 C17 C18 C23 -166.07(15)
P1 C17 C18 C23 75.11(18)
C23 C18 C19 C20 0.5(3)
C17 C18 C19 C20 179.48(16)
C18 C19 C20 C21 0.6(3)
C19 C20 C21 C22 -0.6(3)
C20 C21 C22 C23 -0.4(3)
C21 C22 C23 C18 1.5(3)
C21 C22 C23 C24 -179.85(16)
C19 C18 C23 C22 -1.5(2)
C17 C18 C23 C22 179.50(15)
C19 C18 C23 C24 179.88(15)
C17 C18 C23 C24 0.9(2)
C22 C23 C24 O5 178.93(17)
C18 C23 C24 O5 -2.4(3)
C22 C23 C24 O6 -0.1(2)
C18 C23 C24 O6 178.49(15)
C17 P1 C25 C30 -1.56(18)
C8 P1 C25 C30 88.50(17)
C17 P1 C25 C26 -178.58(13)
C8 P1 C25 C26 -88.53(14)
C30 C25 C26 C27 -3.8(3)
P1 C25 C26 C27 173.47(14)
C25 C26 C27 C28 1.4(3)
C26 C27 C28 C29 2.3(3)
C27 C28 C29 C30 -3.6(3)
C28 C29 C30 C25 1.1(3)
C26 C25 C30 C29 2.6(3)
P1 C25 C30 C29 -174.39(16)
